data_7057568
loop_
_publ_author_name
'Jhulki, Lalmohan'
'Dutta, Parul'
'Santra, Manas Kumar'
'Cardoso, Marlon H.'
'Oshiro, Karen G. N.'
'Franco, Oct\'avio L.'
'Bertolasi, Valerio'
'Isab, Anvarhusein A.'
'Bielawski, Christopher W.'
'Dinda, Joydev'

_publ_section_title
;
 Synthesis and cytotoxic characteristics displayed by a series of Ag(i)-,
 Au(i)- and Au(iii)-complexes supported by a common N-heterocyclic carbene
;
_journal_issue 16
_journal_name_full 'New Journal of Chemistry'
_journal_page_first 13948
_journal_paper_doi 10.1039/C8NJ02008F
_journal_volume 42
_journal_year 2018
_chemical_formula_moiety '(C28 H24 Ag N4), (F6 P)'
_chemical_formula_sum 'C28 H24 Ag F6 N4 P'
_chemical_formula_weight 669.35
_space_group_IT_number 14
_space_group_name_Hall '-P 2yn'
_space_group_name_H-M_alt 'P 1 21/n 1'
_symmetry_cell_setting monoclinic
_symmetry_space_group_name_Hall '-P 2yn'
_symmetry_space_group_name_H-M 'P 1 21/n 1'
_atom_sites_solution_hydrogens geom
_atom_sites_solution_primary direct
_atom_sites_solution_secondary difmap
_audit_creation_method SHELXL-97
_audit_update_record
;
2018-07-02 deposited with the CCDC.
2018-07-16 downloaded from the CCDC.
;
_cell_angle_alpha 90.00
_cell_angle_beta 97.5947(6)
_cell_angle_gamma 90.00
_cell_formula_units_Z 8
_cell_length_a 14.5412(2)
_cell_length_b 24.2255(3)
_cell_length_c 15.7374(2)
_cell_measurement_reflns_used 44680
_cell_measurement_temperature 295
_cell_measurement_theta_max 27.50
_cell_measurement_theta_min 1.64
_cell_volume 5495.15(12)
_computing_cell_refinement 'Denzo-SMN (Otwinowski & Minor, 1997)'
_computing_data_collection 'COLLECT (Nonius, 1998)'
_computing_data_reduction 'Denzo-SMN (Otwinowski & Minor, 1997)'
_computing_molecular_graphics 'ORTEPIII (Burnett & Johnson, 1996)'
_computing_publication_material 'SHELXL-97 (Sheldrick, 1997), PARST (Nardelli, 1995)'
_computing_structure_refinement 'SHELXL-97 (Sheldrick, 1997)'
_computing_structure_solution 'SIR97 (Altomare et al., 1999)'
_diffrn_ambient_temperature 295
_diffrn_measured_fraction_theta_full 0.995
_diffrn_measured_fraction_theta_max 0.995
_diffrn_measurement_device_type 'Nonius Kappa CCD'
_diffrn_measurement_method '\f scans and \w scans'
_diffrn_radiation_monochromator graphite
_diffrn_radiation_source 'fine-focus sealed tube'
_diffrn_radiation_type MoK\a
_diffrn_radiation_wavelength 0.71073
_diffrn_reflns_av_R_equivalents 0.0455
_diffrn_reflns_av_sigmaI/netI 0.0420
_diffrn_reflns_limit_h_max 14
_diffrn_reflns_limit_h_min -18
_diffrn_reflns_limit_k_max 28
_diffrn_reflns_limit_k_min -31
_diffrn_reflns_limit_l_max 20
_diffrn_reflns_limit_l_min -20
_diffrn_reflns_number 44680
_diffrn_reflns_theta_full 27.50
_diffrn_reflns_theta_max 27.50
_diffrn_reflns_theta_min 1.64
_exptl_absorpt_coefficient_mu 0.858
_exptl_absorpt_correction_T_max 0.843
_exptl_absorpt_correction_T_min 0.806
_exptl_absorpt_correction_type empirical
_exptl_absorpt_process_details 'SORTAV (R.H. Blessing, Acta Crystallogr., 1995, A51, 33)'
_exptl_crystal_colour colorless
_exptl_crystal_density_diffrn 1.618
_exptl_crystal_density_method 'not measured'
_exptl_crystal_description block
_exptl_crystal_F_000 2688
_exptl_crystal_size_max 0.45
_exptl_crystal_size_mid 0.26
_exptl_crystal_size_min 0.20
_refine_diff_density_max 0.969
_refine_diff_density_min -0.921
_refine_diff_density_rms 0.095
_refine_ls_extinction_method none
_refine_ls_goodness_of_fit_ref 1.032
_refine_ls_hydrogen_treatment constr
_refine_ls_matrix_type full
_refine_ls_number_parameters 725
_refine_ls_number_reflns 12565
_refine_ls_number_restraints 0
_refine_ls_restrained_S_all 1.032
_refine_ls_R_factor_all 0.0742
_refine_ls_R_factor_gt 0.0514
_refine_ls_shift/su_max 0.001
_refine_ls_shift/su_mean 0.000
_refine_ls_structure_factor_coef Fsqd
_refine_ls_weighting_details 'calc w=1/[\s^2^(Fo^2^)+(0.0941P)^2^+3.6177P] where P=(Fo^2^+2Fc^2^)/3'
_refine_ls_weighting_scheme calc
_refine_ls_wR_factor_gt 0.1458
_refine_ls_wR_factor_ref 0.1645
_reflns_number_gt 9256
_reflns_number_total 12565
_reflns_threshold_expression I>2sigma(I)
_cod_data_source_file c8nj02008f2.cif
_cod_data_source_block Ag(I)-NHC-2
_cod_depositor_comments
;
The following automatic conversions were performed:

'_symmetry_cell_setting' value 'Monoclinic' changed to 'monoclinic'
according to
/home/data/users/saulius/crontab/automatic-downloads/rss-feeds/RSC/lib/dictionaries/cif_core.dic
dictionary named 'cif_core.dic' version 2.4.2 from 2011-04-26.

Automatic conversion script
Id: cif_fix_values 4973 2017-02-22 13:04:09Z antanas 

 Adding full bibliography for 7057568--7057570.cif.
;
_cod_original_sg_symbol_H-M 'P 21/n'
_cod_database_code 7057568

loop_
_symmetry_equiv_pos_as_xyz
'x, y, z'
'-x+1/2, y+1/2, -z+1/2'
'-x, -y, -z'
'x-1/2, -y-1/2, z-1/2'

loop_
_atom_site_label
_atom_site_type_symbol
_atom_site_fract_x
_atom_site_fract_y
_atom_site_fract_z
_atom_site_U_iso_or_equiv
_atom_site_adp_type
_atom_site_occupancy
_atom_site_symmetry_multiplicity
_atom_site_calc_flag
_atom_site_refinement_flags
Ag1A Ag 0.84602(2) 0.285193(14) 0.496403(18) 0.06071(12) Uani 1 1 d .
C1A C 0.8547(3) 0.26934(16) 0.6271(2) 0.0529(8) Uani 1 1 d .
N1A N 0.8669(2) 0.30574(13) 0.69363(19) 0.0511(7) Uani 1 1 d .
N2A N 0.8518(2) 0.21911(13) 0.6658(2) 0.0525(7) Uani 1 1 d .
C2A C 0.8704(3) 0.27942(17) 0.7728(2) 0.0539(9) Uani 1 1 d .
C3A C 0.8598(3) 0.22488(17) 0.7555(2) 0.0534(9) Uani 1 1 d .
C4A C 0.8557(3) 0.17629(18) 0.8062(3) 0.0636(10) Uani 1 1 d .
H4A H 0.8590 0.1788 0.8655 0.076 Uiso 1 1 calc R
C5A C 0.8469(3) 0.12722(19) 0.7675(3) 0.0726(12) Uani 1 1 d .
H5A H 0.8445 0.0955 0.8004 0.087 Uiso 1 1 calc R
C6A C 0.8411(3) 0.1226(2) 0.6766(4) 0.0752(13) Uani 1 1 d .
H6A H 0.8355 0.0880 0.6511 0.090 Uiso 1 1 calc R
C7A C 0.8437(3) 0.16737(19) 0.6278(3) 0.0654(11) Uani 1 1 d .
H7A H 0.8401 0.1639 0.5686 0.078 Uiso 1 1 calc R
C8A C 0.8870(4) 0.3076(2) 0.8575(3) 0.0711(12) Uani 1 1 d .
H8A1 H 0.8307 0.3248 0.8695 0.107 Uiso 1 1 calc R
H8A2 H 0.9343 0.3352 0.8563 0.107 Uiso 1 1 calc R
H8A3 H 0.9069 0.2810 0.9013 0.107 Uiso 1 1 calc R
C9A C 0.8774(3) 0.36373(16) 0.6797(2) 0.0550(9) Uani 1 1 d .
C10A C 0.8219(3) 0.40096(18) 0.7163(3) 0.0633(10) Uani 1 1 d .
H10A H 0.7788 0.3888 0.7508 0.076 Uiso 1 1 calc R
C11A C 0.8321(4) 0.45645(19) 0.7005(3) 0.0735(12) Uani 1 1 d .
H11A H 0.7961 0.4820 0.7255 0.088 Uiso 1 1 calc R
C12A C 0.8945(4) 0.4745(2) 0.6484(3) 0.0776(13) Uani 1 1 d .
H12A H 0.8999 0.5120 0.6376 0.093 Uiso 1 1 calc R
C13A C 0.9488(4) 0.4372(2) 0.6125(3) 0.0764(12) Uani 1 1 d .
H13A H 0.9908 0.4494 0.5769 0.092 Uiso 1 1 calc R
C14A C 0.9412(3) 0.38146(19) 0.6291(3) 0.0662(10) Uani 1 1 d .
H14A H 0.9792 0.3562 0.6061 0.079 Uiso 1 1 calc R
C15A C 0.8497(3) 0.3003(2) 0.3664(3) 0.0639(10) Uani 1 1 d .
N3A N 0.8569(2) 0.26386(15) 0.3026(2) 0.0596(8) Uani 1 1 d .
N4A N 0.8438(2) 0.35025(16) 0.3255(2) 0.0645(9) Uani 1 1 d .
C16A C 0.8553(3) 0.2887(2) 0.2229(3) 0.0627(10) Uani 1 1 d .
C17A C 0.8447(3) 0.3441(2) 0.2380(3) 0.0661(11) Uani 1 1 d .
C18A C 0.8336(4) 0.3920(2) 0.1852(3) 0.0816(14) Uani 1 1 d .
H18A H 0.8305 0.3893 0.1259 0.098 Uiso 1 1 calc R
C19A C 0.8275(4) 0.4422(2) 0.2236(4) 0.0899(16) Uani 1 1 d .
H19A H 0.8198 0.4738 0.1899 0.108 Uiso 1 1 calc R
C20A C 0.8327(4) 0.4471(3) 0.3117(4) 0.0931(16) Uani 1 1 d .
H20A H 0.8304 0.4819 0.3360 0.112 Uiso 1 1 calc R
C21A C 0.8410(4) 0.4025(2) 0.3627(3) 0.0812(13) Uani 1 1 d .
H21A H 0.8447 0.4063 0.4218 0.097 Uiso 1 1 calc R
C22A C 0.8664(4) 0.2614(2) 0.1407(3) 0.0798(14) Uani 1 1 d .
H22A H 0.8077 0.2468 0.1154 0.120 Uiso 1 1 calc R
H22B H 0.9105 0.2319 0.1510 0.120 Uiso 1 1 calc R
H22C H 0.8881 0.2878 0.1025 0.120 Uiso 1 1 calc R
C23A C 0.8692(3) 0.20568(19) 0.3197(3) 0.0608(10) Uani 1 1 d .
C24A C 0.8210(3) 0.1676(2) 0.2656(3) 0.0708(11) Uani 1 1 d .
H24A H 0.7805 0.1791 0.2183 0.085 Uiso 1 1 calc R
C25A C 0.8342(4) 0.1116(2) 0.2832(4) 0.0875(15) Uani 1 1 d .
H25A H 0.8040 0.0854 0.2463 0.105 Uiso 1 1 calc R
C26A C 0.8919(5) 0.0949(3) 0.3553(4) 0.1011(19) Uani 1 1 d .
H26A H 0.8988 0.0575 0.3680 0.121 Uiso 1 1 calc R
C27A C 0.9392(4) 0.1333(3) 0.4086(4) 0.0959(18) Uani 1 1 d .
H27A H 0.9787 0.1219 0.4567 0.115 Uiso 1 1 calc R
C28A C 0.9282(3) 0.1882(2) 0.3907(3) 0.0787(13) Uani 1 1 d .
H28A H 0.9606 0.2140 0.4267 0.094 Uiso 1 1 calc R
Ag1B Ag 0.60792(2) 0.268776(12) 0.468038(18) 0.05555(11) Uani 1 1 d .
C1B C 0.5975(3) 0.32157(16) 0.3632(2) 0.0522(8) Uani 1 1 d .
N1B N 0.5887(2) 0.37712(13) 0.3645(2) 0.0543(7) Uani 1 1 d .
N2B N 0.5995(2) 0.30973(14) 0.27962(19) 0.0533(7) Uani 1 1 d .
C2B C 0.5858(3) 0.40079(17) 0.2842(3) 0.0605(10) Uani 1 1 d .
C3B C 0.5933(3) 0.35781(19) 0.2296(3) 0.0604(10) Uani 1 1 d .
C4B C 0.5936(3) 0.3525(2) 0.1395(3) 0.0756(13) Uani 1 1 d .
H4B H 0.5881 0.3835 0.1044 0.091 Uiso 1 1 calc R
C5B C 0.6018(4) 0.3025(3) 0.1065(3) 0.0845(15) Uani 1 1 d .
H5B H 0.6043 0.2990 0.0480 0.101 Uiso 1 1 calc R
C6B C 0.6069(3) 0.2540(2) 0.1583(3) 0.0774(13) Uani 1 1 d .
H6B H 0.6105 0.2195 0.1329 0.093 Uiso 1 1 calc R
C7B C 0.6066(3) 0.25764(19) 0.2433(3) 0.0639(10) Uani 1 1 d .
H7B H 0.6111 0.2261 0.2773 0.077 Uiso 1 1 calc R
C8B C 0.5733(4) 0.4606(2) 0.2631(4) 0.0909(16) Uani 1 1 d .
H8B1 H 0.5281 0.4647 0.2133 0.136 Uiso 1 1 calc R
H8B2 H 0.6314 0.4760 0.2519 0.136 Uiso 1 1 calc R
H8B3 H 0.5525 0.4795 0.3106 0.136 Uiso 1 1 calc R
C9B C 0.5829(3) 0.40646(17) 0.4428(3) 0.0578(9) Uani 1 1 d .
C10B C 0.6468(3) 0.4486(2) 0.4690(3) 0.0755(12) Uani 1 1 d .
H10B H 0.6908 0.4595 0.4345 0.091 Uiso 1 1 calc R
C11B C 0.6425(4) 0.4733(2) 0.5476(4) 0.0880(15) Uani 1 1 d .
H11B H 0.6843 0.5013 0.5658 0.106 Uiso 1 1 calc R
C12B C 0.5797(4) 0.4582(3) 0.5984(4) 0.0935(17) Uani 1 1 d .
H12B H 0.5796 0.4754 0.6512 0.112 Uiso 1 1 calc R
C13B C 0.5159(4) 0.4178(3) 0.5737(3) 0.0871(15) Uani 1 1 d .
H13B H 0.4729 0.4074 0.6096 0.105 Uiso 1 1 calc R
C14B C 0.5162(3) 0.3922(2) 0.4932(3) 0.0684(11) Uani 1 1 d .
H14B H 0.4715 0.3659 0.4743 0.082 Uiso 1 1 calc R
C15B C 0.6082(3) 0.21951(16) 0.5751(2) 0.0535(9) Uani 1 1 d .
N3B N 0.5993(2) 0.16337(13) 0.5824(2) 0.0558(8) Uani 1 1 d .
N4B N 0.6165(2) 0.23686(14) 0.6578(2) 0.0554(8) Uani 1 1 d .
C16B C 0.6014(3) 0.14670(18) 0.6673(3) 0.0608(10) Uani 1 1 d .
C17B C 0.6129(3) 0.1926(2) 0.7146(3) 0.0632(10) Uani 1 1 d .
C18B C 0.6209(3) 0.2049(3) 0.8047(3) 0.0787(14) Uani 1 1 d .
H18B H 0.6198 0.1765 0.8443 0.094 Uiso 1 1 calc R
C19B C 0.6300(4) 0.2570(3) 0.8316(3) 0.0912(17) Uani 1 1 d .
H19B H 0.6363 0.2647 0.8899 0.109 Uiso 1 1 calc R
C20B C 0.6303(4) 0.3014(2) 0.7709(3) 0.0844(14) Uani 1 1 d .
H20B H 0.6347 0.3376 0.7906 0.101 Uiso 1 1 calc R
C21B C 0.6242(3) 0.2915(2) 0.6868(3) 0.0691(11) Uani 1 1 d .
H21B H 0.6251 0.3205 0.6482 0.083 Uiso 1 1 calc R
C22B C 0.6020(4) 0.0882(2) 0.6960(3) 0.0841(15) Uani 1 1 d .
H22D H 0.6260 0.0861 0.7557 0.126 Uiso 1 1 calc R
H22E H 0.6405 0.0667 0.6633 0.126 Uiso 1 1 calc R
H22F H 0.5399 0.0739 0.6874 0.126 Uiso 1 1 calc R
C23B C 0.5827(3) 0.12822(16) 0.5088(3) 0.0557(9) Uani 1 1 d .
C24B C 0.5075(3) 0.09237(19) 0.4996(3) 0.0709(11) Uani 1 1 d .
H24B H 0.4692 0.0903 0.5424 0.085 Uiso 1 1 calc R
C25B C 0.4891(4) 0.05985(19) 0.4275(4) 0.0808(14) Uani 1 1 d .
H25B H 0.4395 0.0352 0.4221 0.097 Uiso 1 1 calc R
C26B C 0.5448(4) 0.0642(2) 0.3637(4) 0.0879(16) Uani 1 1 d .
H26B H 0.5320 0.0427 0.3146 0.105 Uiso 1 1 calc R
C27B C 0.6187(4) 0.0997(3) 0.3715(4) 0.0895(15) Uani 1 1 d .
H27B H 0.6548 0.1027 0.3271 0.107 Uiso 1 1 calc R
C28B C 0.6402(3) 0.1314(2) 0.4448(3) 0.0714(11) Uani 1 1 d .
H28B H 0.6920 0.1542 0.4512 0.086 Uiso 1 1 calc R
P1 P 1.19634(9) 0.38970(5) 0.52189(7) 0.0699(3) Uani 1 1 d .
F1 F 1.2118(5) 0.32670(18) 0.5099(3) 0.173(2) Uani 1 1 d .
F2 F 1.1760(5) 0.45182(16) 0.5322(3) 0.168(2) Uani 1 1 d .
F3 F 1.0954(3) 0.3809(3) 0.4798(2) 0.1443(18) Uani 1 1 d .
F4 F 1.1651(2) 0.37893(16) 0.61407(18) 0.1000(10) Uani 1 1 d .
F5 F 1.2268(3) 0.40039(15) 0.4309(2) 0.1059(11) Uani 1 1 d .
F6 F 1.2965(3) 0.3967(4) 0.5648(3) 0.206(3) Uani 1 1 d .
P2 P 0.80781(10) -0.03815(6) 0.55811(9) 0.0820(4) Uani 1 1 d .
F7 F 0.8929(5) -0.0095(4) 0.5926(7) 0.303(6) Uani 1 1 d .
F8 F 0.7915(10) 0.0064(9) 0.5062(11) 0.490(15) Uani 1 1 d .
F9 F 0.7477(5) -0.0055(4) 0.6074(7) 0.257(5) Uani 1 1 d .
F10 F 0.7238(5) -0.0663(6) 0.5271(11) 0.380(9) Uani 1 1 d .
F11 F 0.8583(8) -0.0575(6) 0.4924(9) 0.367(9) Uani 1 1 d .
F12 F 0.8266(11) -0.0830(7) 0.6051(14) 0.520(14) Uani 1 1 d .

loop_
_atom_site_aniso_label
_atom_site_aniso_U_11
_atom_site_aniso_U_22
_atom_site_aniso_U_33
_atom_site_aniso_U_23
_atom_site_aniso_U_13
_atom_site_aniso_U_12
Ag1A 0.0714(2) 0.0666(2) 0.04397(17) -0.00426(12) 0.00697(13) 0.00221(14)
C1A 0.055(2) 0.054(2) 0.0500(19) -0.0032(16) 0.0063(16) -0.0022(16)
N1A 0.0577(17) 0.0502(17) 0.0448(15) -0.0025(13) 0.0049(13) 0.0016(13)
N2A 0.0517(17) 0.0524(18) 0.0525(17) -0.0050(13) 0.0038(13) -0.0003(13)
C2A 0.057(2) 0.059(2) 0.0446(19) 0.0001(16) 0.0045(16) 0.0015(16)
C3A 0.051(2) 0.060(2) 0.0485(19) 0.0005(16) 0.0033(16) 0.0014(16)
C4A 0.064(2) 0.062(3) 0.063(2) 0.013(2) 0.0032(19) 0.0001(19)
C5A 0.075(3) 0.055(3) 0.087(3) 0.011(2) 0.010(2) -0.001(2)
C6A 0.074(3) 0.051(3) 0.099(4) -0.011(2) 0.008(2) -0.010(2)
C7A 0.062(2) 0.063(3) 0.070(3) -0.020(2) 0.003(2) -0.0035(19)
C8A 0.096(3) 0.065(3) 0.049(2) -0.0052(19) -0.001(2) 0.000(2)
C9A 0.065(2) 0.052(2) 0.0464(19) 0.0004(16) 0.0010(16) 0.0001(17)
C10A 0.073(3) 0.061(3) 0.056(2) -0.0054(18) 0.0103(19) 0.0040(19)
C11A 0.097(3) 0.053(3) 0.071(3) -0.003(2) 0.011(2) 0.016(2)
C12A 0.111(4) 0.050(2) 0.070(3) 0.004(2) 0.009(3) 0.002(2)
C13A 0.097(3) 0.066(3) 0.070(3) 0.006(2) 0.024(2) -0.006(2)
C14A 0.077(3) 0.058(3) 0.065(2) -0.0024(19) 0.016(2) 0.001(2)
C15A 0.062(2) 0.077(3) 0.052(2) -0.002(2) 0.0066(18) 0.001(2)
N3A 0.0552(18) 0.076(2) 0.0475(17) -0.0039(15) 0.0056(14) -0.0020(15)
N4A 0.068(2) 0.068(2) 0.0570(19) -0.0040(17) 0.0069(16) -0.0043(17)
C16A 0.058(2) 0.085(3) 0.045(2) 0.0016(19) 0.0080(17) -0.010(2)
C17A 0.063(2) 0.079(3) 0.057(2) 0.006(2) 0.0083(18) -0.008(2)
C18A 0.079(3) 0.092(4) 0.074(3) 0.016(3) 0.013(2) -0.018(3)
C19A 0.099(4) 0.075(4) 0.095(4) 0.022(3) 0.015(3) -0.016(3)
C20A 0.105(4) 0.076(4) 0.098(4) -0.002(3) 0.013(3) -0.010(3)
C21A 0.098(4) 0.074(3) 0.072(3) -0.007(2) 0.012(3) -0.003(3)
C22A 0.081(3) 0.107(4) 0.052(2) -0.007(2) 0.015(2) -0.011(3)
C23A 0.059(2) 0.071(3) 0.053(2) -0.0024(19) 0.0086(18) 0.0063(19)
C24A 0.074(3) 0.078(3) 0.058(2) -0.004(2) -0.002(2) 0.004(2)
C25A 0.105(4) 0.072(3) 0.082(3) -0.010(3) 0.001(3) 0.007(3)
C26A 0.134(5) 0.080(4) 0.088(4) -0.007(3) 0.007(4) 0.027(3)
C27A 0.112(4) 0.097(4) 0.073(3) -0.006(3) -0.010(3) 0.044(3)
C28A 0.076(3) 0.089(4) 0.067(3) -0.009(2) -0.004(2) 0.022(3)
Ag1B 0.0691(2) 0.04929(18) 0.04763(17) 0.01049(11) 0.00523(13) -0.00472(12)
C1B 0.060(2) 0.046(2) 0.0508(19) 0.0037(15) 0.0052(16) -0.0009(15)
N1B 0.0606(18) 0.0487(18) 0.0536(17) 0.0065(14) 0.0079(14) -0.0023(14)
N2B 0.0567(17) 0.0555(19) 0.0479(16) 0.0063(14) 0.0074(13) -0.0005(14)
C2B 0.071(2) 0.053(2) 0.058(2) 0.0167(18) 0.0094(18) -0.0020(18)
C3B 0.059(2) 0.067(3) 0.055(2) 0.0163(19) 0.0063(17) 0.0009(18)
C4B 0.080(3) 0.095(4) 0.052(2) 0.018(2) 0.008(2) 0.005(3)
C5B 0.078(3) 0.132(5) 0.044(2) 0.000(3) 0.007(2) 0.004(3)
C6B 0.072(3) 0.089(3) 0.072(3) -0.025(3) 0.009(2) 0.003(2)
C7B 0.064(2) 0.064(3) 0.063(2) -0.004(2) 0.007(2) 0.0002(19)
C8B 0.117(4) 0.064(3) 0.092(4) 0.031(3) 0.016(3) 0.009(3)
C9B 0.062(2) 0.050(2) 0.059(2) 0.0016(17) -0.0006(18) -0.0002(17)
C10B 0.075(3) 0.062(3) 0.087(3) -0.010(2) 0.003(2) -0.007(2)
C11B 0.089(3) 0.080(4) 0.092(4) -0.030(3) 0.000(3) -0.006(3)
C12B 0.094(4) 0.093(4) 0.090(4) -0.041(3) -0.001(3) 0.009(3)
C13B 0.084(3) 0.105(4) 0.075(3) -0.020(3) 0.019(3) 0.009(3)
C14B 0.068(3) 0.074(3) 0.063(2) -0.007(2) 0.007(2) -0.007(2)
C15B 0.056(2) 0.052(2) 0.052(2) 0.0098(16) 0.0023(16) -0.0040(15)
N3B 0.0547(17) 0.0554(19) 0.0566(17) 0.0154(14) 0.0051(14) 0.0018(14)
N4B 0.0541(17) 0.063(2) 0.0490(17) 0.0106(14) 0.0051(14) -0.0016(14)
C16B 0.062(2) 0.062(3) 0.059(2) 0.0208(19) 0.0064(18) 0.0039(18)
C17B 0.058(2) 0.076(3) 0.055(2) 0.020(2) 0.0074(17) 0.005(2)
C18B 0.077(3) 0.109(4) 0.051(2) 0.018(3) 0.012(2) 0.010(3)
C19B 0.086(4) 0.134(6) 0.053(3) -0.008(3) 0.009(2) 0.009(3)
C20B 0.093(4) 0.083(4) 0.077(3) -0.013(3) 0.008(3) -0.005(3)
C21B 0.071(3) 0.070(3) 0.065(3) -0.001(2) 0.005(2) -0.005(2)
C22B 0.095(3) 0.072(3) 0.083(3) 0.037(3) 0.002(3) 0.005(3)
C23B 0.058(2) 0.047(2) 0.060(2) 0.0098(17) 0.0011(17) 0.0042(16)
C24B 0.072(3) 0.060(3) 0.078(3) 0.015(2) 0.003(2) 0.000(2)
C25B 0.084(3) 0.051(3) 0.102(4) -0.003(2) -0.007(3) -0.002(2)
C26B 0.098(4) 0.068(3) 0.092(4) -0.021(3) -0.007(3) 0.013(3)
C27B 0.091(4) 0.096(4) 0.085(3) -0.019(3) 0.021(3) 0.013(3)
C28B 0.065(2) 0.076(3) 0.073(3) 0.001(2) 0.009(2) 0.001(2)
P1 0.0855(8) 0.0689(7) 0.0556(6) 0.0047(5) 0.0101(5) -0.0049(6)
F1 0.290(7) 0.089(3) 0.154(4) 0.038(3) 0.085(4) 0.056(4)
F2 0.329(7) 0.074(2) 0.118(3) -0.016(2) 0.090(4) -0.003(3)
F3 0.099(2) 0.241(6) 0.089(2) -0.024(3) 0.0010(19) -0.013(3)
F4 0.103(2) 0.135(3) 0.0627(16) 0.0176(17) 0.0128(15) -0.0081(19)
F5 0.154(3) 0.099(2) 0.0727(18) 0.0027(16) 0.0450(19) -0.009(2)
F6 0.092(3) 0.430(10) 0.093(3) 0.022(4) 0.000(2) -0.063(4)
P2 0.0916(9) 0.0785(9) 0.0785(8) -0.0125(7) 0.0206(7) 0.0034(7)
F7 0.147(5) 0.333(12) 0.413(14) -0.221(11) -0.024(6) -0.048(6)
F8 0.392(18) 0.66(3) 0.44(2) 0.44(2) 0.156(17) 0.24(2)
F9 0.186(6) 0.252(8) 0.348(11) -0.162(8) 0.096(7) -0.005(6)
F10 0.143(6) 0.402(15) 0.60(2) -0.328(16) 0.065(9) -0.089(7)
F11 0.304(11) 0.422(16) 0.416(15) -0.321(14) 0.197(11) -0.068(10)
F12 0.402(19) 0.419(19) 0.74(3) 0.47(2) 0.07(2) 0.066(16)

loop_
_atom_type_symbol
_atom_type_description
_atom_type_scat_dispersion_real
_atom_type_scat_dispersion_imag
_atom_type_scat_source
Ag Ag -0.8971 1.1015 'International Tables Vol C Tables 4.2.6.8 and 6.1.1.4'
C C 0.0033 0.0016 'International Tables Vol C Tables 4.2.6.8 and 6.1.1.4'
H H 0.0000 0.0000 'International Tables Vol C Tables 4.2.6.8 and 6.1.1.4'
F F 0.0171 0.0103 'International Tables Vol C Tables 4.2.6.8 and 6.1.1.4'
N N 0.0061 0.0033 'International Tables Vol C Tables 4.2.6.8 and 6.1.1.4'
P P 0.1023 0.0942 'International Tables Vol C Tables 4.2.6.8 and 6.1.1.4'

loop_
_geom_angle_atom_site_label_1
_geom_angle_atom_site_label_2
_geom_angle_atom_site_label_3
_geom_angle
C1A Ag1A C15A 175.07(16)
N1A C1A N2A 104.1(3)
N1A C1A Ag1A 128.7(3)
N2A C1A Ag1A 127.2(3)
C1A N1A C2A 112.1(3)
C1A N1A C9A 121.5(3)
C2A N1A C9A 126.4(3)
C1A N2A C7A 128.3(4)
C1A N2A C3A 110.8(3)
C7A N2A C3A 120.8(4)
C3A C2A N1A 106.1(3)
C3A C2A C8A 128.9(4)
N1A C2A C8A 124.9(4)
C2A C3A N2A 106.9(3)
C2A C3A C4A 134.8(4)
N2A C3A C4A 118.3(4)
C5A C4A C3A 119.2(4)
C5A C4A H4A 120.4
C3A C4A H4A 120.4
C4A C5A C6A 121.1(4)
C4A C5A H5A 119.4
C6A C5A H5A 119.4
C7A C6A C5A 120.8(4)
C7A C6A H6A 119.6
C5A C6A H6A 119.6
C6A C7A N2A 119.6(4)
C6A C7A H7A 120.2
N2A C7A H7A 120.2
C2A C8A H8A1 109.5
C2A C8A H8A2 109.5
H8A1 C8A H8A2 109.5
C2A C8A H8A3 109.5
H8A1 C8A H8A3 109.5
H8A2 C8A H8A3 109.5
C14A C9A C10A 120.9(4)
C14A C9A N1A 119.4(4)
C10A C9A N1A 119.7(4)
C11A C10A C9A 118.6(4)
C11A C10A H10A 120.7
C9A C10A H10A 120.7
C12A C11A C10A 120.9(4)
C12A C11A H11A 119.5
C10A C11A H11A 119.5
C13A C12A C11A 119.9(4)
C13A C12A H12A 120.0
C11A C12A H12A 120.0
C12A C13A C14A 120.0(5)
C12A C13A H13A 120.0
C14A C13A H13A 120.0
C9A C14A C13A 119.6(4)
C9A C14A H14A 120.2
C13A C14A H14A 120.2
N3A C15A N4A 103.5(4)
N3A C15A Ag1A 128.9(3)
N4A C15A Ag1A 127.5(3)
C15A N3A C16A 113.2(4)
C15A N3A C23A 121.3(4)
C16A N3A C23A 125.4(4)
C15A N4A C17A 111.4(4)
C15A N4A C21A 127.4(4)
C17A N4A C21A 121.2(4)
C17A C16A N3A 104.9(4)
C17A C16A C22A 127.9(4)
N3A C16A C22A 127.2(4)
C16A C17A N4A 107.0(4)
C16A C17A C18A 134.5(5)
N4A C17A C18A 118.4(5)
C19A C18A C17A 118.4(5)
C19A C18A H18A 120.8
C17A C18A H18A 120.8
C18A C19A C20A 121.5(5)
C18A C19A H19A 119.3
C20A C19A H19A 119.3
C21A C20A C19A 121.3(6)
C21A C20A H20A 119.3
C19A C20A H20A 119.3
C20A C21A N4A 118.9(5)
C20A C21A H21A 120.5
N4A C21A H21A 120.5
C16A C22A H22A 109.5
C16A C22A H22B 109.5
H22A C22A H22B 109.5
C16A C22A H22C 109.5
H22A C22A H22C 109.5
H22B C22A H22C 109.5
C24A C23A C28A 120.2(5)
C24A C23A N3A 119.9(4)
C28A C23A N3A 120.0(4)
C23A C24A C25A 118.9(4)
C23A C24A H24A 120.6
C25A C24A H24A 120.6
C26A C25A C24A 120.1(5)
C26A C25A H25A 119.9
C24A C25A H25A 119.9
C27A C26A C25A 120.2(6)
C27A C26A H26A 119.9
C25A C26A H26A 119.9
C28A C27A C26A 120.0(5)
C28A C27A H27A 120.0
C26A C27A H27A 120.0
C27A C28A C23A 120.6(5)
C27A C28A H28A 119.7
C23A C28A H28A 119.7
C15B Ag1B C1B 175.11(16)
N2B C1B N1B 103.9(3)
N2B C1B Ag1B 129.4(3)
N1B C1B Ag1B 126.7(3)
C1B N1B C2B 112.9(3)
C1B N1B C9B 121.5(3)
C2B N1B C9B 125.5(3)
C1B N2B C7B 127.1(3)
C1B N2B C3B 111.2(3)
C7B N2B C3B 121.6(4)
C3B C2B N1B 105.3(3)
C3B C2B C8B 128.3(4)
N1B C2B C8B 126.4(4)
C2B C3B N2B 106.6(3)
C2B C3B C4B 135.0(4)
N2B C3B C4B 118.4(4)
C5B C4B C3B 119.0(4)
C5B C4B H4B 120.5
C3B C4B H4B 120.5
C4B C5B C6B 121.8(4)
C4B C5B H5B 119.1
C6B C5B H5B 119.1
C7B C6B C5B 120.6(5)
C7B C6B H6B 119.7
C5B C6B H6B 119.7
C6B C7B N2B 118.6(5)
C6B C7B H7B 120.7
N2B C7B H7B 120.7
C2B C8B H8B1 109.5
C2B C8B H8B2 109.5
H8B1 C8B H8B2 109.5
C2B C8B H8B3 109.5
H8B1 C8B H8B3 109.5
H8B2 C8B H8B3 109.5
C14B C9B C10B 120.1(4)
C14B C9B N1B 119.8(4)
C10B C9B N1B 120.1(4)
C11B C10B C9B 118.1(5)
C11B C10B H10B 121.0
C9B C10B H10B 121.0
C12B C11B C10B 122.0(5)
C12B C11B H11B 119.0
C10B C11B H11B 119.0
C11B C12B C13B 121.0(5)
C11B C12B H12B 119.5
C13B C12B H12B 119.5
C12B C13B C14B 119.1(5)
C12B C13B H13B 120.5
C14B C13B H13B 120.5
C9B C14B C13B 119.6(4)
C9B C14B H14B 120.2
C13B C14B H14B 120.2
N4B C15B N3B 102.9(3)
N4B C15B Ag1B 126.4(3)
N3B C15B Ag1B 130.7(3)
C15B N3B C16B 112.2(4)
C15B N3B C23B 121.9(3)
C16B N3B C23B 125.7(3)
C15B N4B C21B 126.8(3)
C15B N4B C17B 111.7(4)
C21B N4B C17B 121.5(4)
C17B C16B N3B 106.2(4)
C17B C16B C22B 128.9(4)
N3B C16B C22B 124.5(4)
C16B C17B N4B 107.0(4)
C16B C17B C18B 135.3(4)
N4B C17B C18B 117.7(5)
C19B C18B C17B 120.1(5)
C19B C18B H18B 120.0
C17B C18B H18B 120.0
C18B C19B C20B 120.5(5)
C18B C19B H19B 119.8
C20B C19B H19B 119.8
C21B C20B C19B 121.2(5)
C21B C20B H20B 119.4
C19B C20B H20B 119.4
C20B C21B N4B 119.0(5)
C20B C21B H21B 120.5
N4B C21B H21B 120.5
C16B C22B H22D 109.5
C16B C22B H22E 109.5
H22D C22B H22E 109.5
C16B C22B H22F 109.5
H22D C22B H22F 109.5
H22E C22B H22F 109.5
C24B C23B C28B 119.9(4)
C24B C23B N3B 120.2(4)
C28B C23B N3B 119.9(4)
C25B C24B C23B 120.5(5)
C25B C24B H24B 119.7
C23B C24B H24B 119.7
C26B C25B C24B 119.2(5)
C26B C25B H25B 120.4
C24B C25B H25B 120.4
C27B C26B C25B 120.9(5)
C27B C26B H26B 119.5
C25B C26B H26B 119.5
C26B C27B C28B 120.6(5)
C26B C27B H27B 119.7
C28B C27B H27B 119.7
C27B C28B C23B 118.8(5)
C27B C28B H28B 120.6
C23B C28B H28B 120.6
F6 P1 F3 178.3(4)
F6 P1 F2 91.7(4)
F3 P1 F2 89.7(4)
F6 P1 F1 91.0(4)
F3 P1 F1 87.6(4)
F2 P1 F1 177.3(4)
F6 P1 F5 91.0(2)
F3 P1 F5 89.9(2)
F2 P1 F5 90.9(2)
F1 P1 F5 89.3(2)
F6 P1 F4 89.2(2)
F3 P1 F4 89.9(2)
F2 P1 F4 89.0(2)
F1 P1 F4 90.7(2)
F5 P1 F4 179.8(2)
F12 P2 F8 176.4(12)
F12 P2 F11 92.7(10)
F8 P2 F11 83.7(10)
F12 P2 F10 84.4(11)
F8 P2 F10 95.8(11)
F11 P2 F10 95.4(6)
F12 P2 F7 94.6(10)
F8 P2 F7 85.3(10)
F11 P2 F7 86.2(5)
F10 P2 F7 178.1(8)
F12 P2 F9 103.9(10)
F8 P2 F9 79.7(8)
F11 P2 F9 163.3(9)
F10 P2 F9 84.0(4)
F7 P2 F9 94.7(4)

loop_
_geom_bond_atom_site_label_1
_geom_bond_atom_site_label_2
_geom_bond_distance
Ag1A C1A 2.080(4)
Ag1A C15A 2.086(4)
C1A N1A 1.363(5)
C1A N2A 1.364(5)
N1A C2A 1.394(5)
N1A C9A 1.433(5)
N2A C7A 1.387(5)
N2A C3A 1.408(5)
C2A C3A 1.353(5)
C2A C8A 1.489(5)
C3A C4A 1.428(6)
C4A C5A 1.334(7)
C4A H4A 0.9300
C5A C6A 1.427(7)
C5A H5A 0.9300
C6A C7A 1.332(7)
C6A H6A 0.9300
C7A H7A 0.9300
C8A H8A1 0.9600
C8A H8A2 0.9600
C8A H8A3 0.9600
C9A C14A 1.368(6)
C9A C10A 1.385(6)
C10A C11A 1.378(6)
C10A H10A 0.9300
C11A C12A 1.372(7)
C11A H11A 0.9300
C12A C13A 1.371(7)
C12A H12A 0.9300
C13A C14A 1.384(6)
C13A H13A 0.9300
C14A H14A 0.9300
C15A N3A 1.353(6)
C15A N4A 1.368(6)
N3A C16A 1.389(5)
N3A C23A 1.442(6)
N4A C17A 1.387(6)
N4A C21A 1.398(6)
C16A C17A 1.374(7)
C16A C22A 1.480(6)
C17A C18A 1.425(7)
C18A C19A 1.365(8)
C18A H18A 0.9300
C19A C20A 1.383(8)
C19A H19A 0.9300
C20A C21A 1.340(8)
C20A H20A 0.9300
C21A H21A 0.9300
C22A H22A 0.9600
C22A H22B 0.9600
C22A H22C 0.9600
C23A C24A 1.382(6)
C23A C28A 1.383(6)
C24A C25A 1.392(7)
C24A H24A 0.9300
C25A C26A 1.379(8)
C25A H25A 0.9300
C26A C27A 1.375(8)
C26A H26A 0.9300
C27A C28A 1.363(8)
C27A H27A 0.9300
C28A H28A 0.9300
Ag1B C15B 2.064(4)
Ag1B C1B 2.077(4)
C1B N2B 1.350(5)
C1B N1B 1.352(5)
N1B C2B 1.384(5)
N1B C9B 1.433(5)
N2B C7B 1.395(5)
N2B C3B 1.402(5)
C2B C3B 1.363(6)
C2B C8B 1.492(6)
C3B C4B 1.424(6)
C4B C5B 1.330(8)
C4B H4B 0.9300
C5B C6B 1.426(8)
C5B H5B 0.9300
C6B C7B 1.341(6)
C6B H6B 0.9300
C7B H7B 0.9300
C8B H8B1 0.9600
C8B H8B2 0.9600
C8B H8B3 0.9600
C9B C14B 1.377(6)
C9B C10B 1.405(6)
C10B C11B 1.383(7)
C10B H10B 0.9300
C11B C12B 1.341(8)
C11B H11B 0.9300
C12B C13B 1.369(8)
C12B H12B 0.9300
C13B C14B 1.412(7)
C13B H13B 0.9300
C14B H14B 0.9300
C15B N4B 1.358(5)
C15B N3B 1.373(5)
N3B C16B 1.392(5)
N3B C23B 1.432(5)
N4B C21B 1.401(6)
N4B C17B 1.403(5)
C16B C17B 1.336(7)
C16B C22B 1.488(6)
C17B C18B 1.438(6)
C18B C19B 1.332(8)
C18B H18B 0.9300
C19B C20B 1.439(8)
C19B H19B 0.9300
C20B C21B 1.337(7)
C20B H20B 0.9300
C21B H21B 0.9300
C22B H22D 0.9600
C22B H22E 0.9600
C22B H22F 0.9600
C23B C24B 1.389(6)
C23B C28B 1.393(6)
C24B C25B 1.377(7)
C24B H24B 0.9300
C25B C26B 1.375(8)
C25B H25B 0.9300
C26B C27B 1.370(8)
C26B H26B 0.9300
C27B C28B 1.386(7)
C27B H27B 0.9300
C28B H28B 0.9300
P1 F6 1.531(4)
P1 F3 1.543(4)
P1 F2 1.546(4)
P1 F1 1.558(4)
P1 F5 1.575(3)
P1 F4 1.598(3)
P2 F12 1.323(8)
P2 F8 1.355(10)
P2 F11 1.425(6)
P2 F10 1.427(7)
P2 F7 1.459(6)
P2 F9 1.473(6)
